data_7155646
loop_
_publ_author_name
'Voltrov\'a, Svatava'
'Muselli, Micka\"el'
'Filgas, Josef'
'Matou\<sek, V\'aclav'
'Klepet\'a\<rov\'a, Blanka'
'Beier, Petr'

_publ_section_title
;
 Synthesis of tetrafluoroethylene- and tetrafluoroethyl-containing azides
 and their 1,3-dipolar cycloaddition as synthetic application
;
_journal_name_full 'Org. Biomol. Chem.'
_journal_paper_doi 10.1039/C7OB01151B
_journal_year 2017
_chemical_absolute_configuration ad
_chemical_formula_moiety 'C17 H13 F4 N3 S1'
_chemical_formula_sum 'C17 H13 F4 N3 S'
_chemical_formula_weight 367.37
_chemical_name_systematic 1-(1,1,2,2-tetrafluoro-2-(phenylthio)ethyl)-4-(p-tolyl)-1H-1,2,3-triazole
_space_group_IT_number 19
_symmetry_cell_setting orthorhombic
_symmetry_Int_Tables_number 19
_symmetry_space_group_name_Hall 'P 2ac 2ab'
_symmetry_space_group_name_H-M 'P 21 21 21'
_atom_sites_solution_hydrogens difmap
_atom_sites_solution_primary direct
_audit_update_record
;
2017-04-20 deposited with the CCDC.
2017-05-17 downloaded from the CCDC.
;
_cell_angle_alpha 90
_cell_angle_beta 90
_cell_angle_gamma 90
_cell_formula_units_Z 4
_cell_length_a 5.3006(6)
_cell_length_b 8.6660(10)
_cell_length_c 35.753(4)
_cell_measurement_reflns_used 166
_cell_measurement_temperature 180
_cell_measurement_theta_max 54.9020
_cell_measurement_theta_min 10.4851
_cell_volume 1642.3(3)
_computing_cell_refinement 'CrysAlis, (Oxford Diffraction, 2002)'
_computing_data_collection 'Xcalibur, (Oxford Diffraction, 2002)'
_computing_data_reduction 'CrysAlis, (Oxford Diffraction, 2002)'
_computing_molecular_graphics 'CAMERON (Watkin et al., 1996)'
_computing_publication_material 'CRYSTALS (Betteridge et al., 2003)'
_computing_structure_refinement 'CRYSTALS (Betteridge et al., 2003)'
_computing_structure_solution 'SIR92 (Altomare et al., 1994)'
_diffrn_ambient_temperature 180
_diffrn_measured_fraction_theta_full 0.999
_diffrn_measured_fraction_theta_max 0.999
_diffrn_measurement_device Area
_diffrn_measurement_device_type 'Oxford Diffraction XCALIBUR'
_diffrn_measurement_method '\f & \w scans'
_diffrn_radiation_monochromator graphite
_diffrn_radiation_probe x-ray
_diffrn_radiation_type 'Cu K\a'
_diffrn_radiation_wavelength 1.54178
_diffrn_reflns_av_R_equivalents 0.057
_diffrn_reflns_limit_h_max 6
_diffrn_reflns_limit_h_min -6
_diffrn_reflns_limit_k_max 10
_diffrn_reflns_limit_k_min -10
_diffrn_reflns_limit_l_max 42
_diffrn_reflns_limit_l_min -43
_diffrn_reflns_number 19043
_diffrn_reflns_theta_full 68.227
_diffrn_reflns_theta_max 68.227
_diffrn_reflns_theta_min 2.472
_diffrn_standards_number 0
_exptl_absorpt_coefficient_mu 2.196
_exptl_absorpt_correction_T_max 0.88
_exptl_absorpt_correction_T_min 0.69
_exptl_absorpt_correction_type multi-scan
_exptl_absorpt_process_details 'CrysAlis, (Oxford Diffraction, 2002)'
_exptl_crystal_colour 'light yellow'
_exptl_crystal_density_diffrn 1.486
_exptl_crystal_density_method 'not measured'
_exptl_crystal_description plate
_exptl_crystal_F_000 752
_exptl_crystal_size_max 0.626
_exptl_crystal_size_mid 0.356
_exptl_crystal_size_min 0.058
_refine_diff_density_max 0.40
_refine_diff_density_min -0.36
_refine_ls_abs_structure_details 'Flack (1983), 1208 Friedel-pairs'
_refine_ls_abs_structure_Flack 0.14(3)
_refine_ls_extinction_method None
_refine_ls_goodness_of_fit_ref 0.9687
_refine_ls_hydrogen_treatment constr
_refine_ls_matrix_type full
_refine_ls_number_parameters 227
_refine_ls_number_reflns 2465
_refine_ls_number_restraints 0
_refine_ls_R_factor_all 0.0773
_refine_ls_R_factor_gt 0.0621
_refine_ls_shift/su_max 0.0010944
_refine_ls_shift/su_mean 0.0000284
_refine_ls_structure_factor_coef F
_refine_ls_weighting_details
;
 Method, part 1, Chebychev polynomial, (Watkin, 1994, Prince, 1982) 
 [weight] = 1.0/[A~0~*T~0~(x)+A~1~*T~1~(x) ... +A~n-1~]*T~n-1~(x)] 
 where A~i~ are the Chebychev coefficients listed below and x= Fcalc/Fmax 
 Method = Robust Weighting (Prince, 1982) 
 W = [weight] * [1-(deltaF/6*sigmaF)^2^]^2^ 
 A~i~ are: 
 0.533 0.427 0.300 
;
_refine_ls_weighting_scheme calc
_refine_ls_wR_factor_all 0.0679
_refine_ls_wR_factor_gt 0.0587
_refine_ls_wR_factor_ref 0.0587
_reflns_limit_h_max 6
_reflns_limit_h_min -6
_reflns_limit_k_max 10
_reflns_limit_k_min 0
_reflns_limit_l_max 42
_reflns_limit_l_min 0
_reflns_number_gt 2465
_reflns_number_total 3016
_reflns_threshold_expression I>2.0\s(I)
_oxford_diffrn_Wilson_B_factor 3.42
_oxford_diffrn_Wilson_scale 19.19
_oxford_refine_ls_r_factor_ref 0.0621
_oxford_refine_ls_scale 0.2382(7)
_oxford_reflns_number_all 3015
_oxford_reflns_threshold_expression_ref I>2.0\s(I)
_cod_data_source_file c7ob01151b2.cif
_cod_data_source_block 1
_cod_original_formula_sum 'C17 H13 F4 N3 S1'
_cod_database_code 7155646

loop_
_symmetry_equiv_pos_as_xyz
x,y,z
x+1/2,-y+1/2,-z
-x,y+1/2,-z+1/2
-x+1/2,-y,z+1/2

loop_
_atom_site_label
_atom_site_type_symbol
_atom_site_fract_x
_atom_site_fract_y
_atom_site_fract_z
_atom_site_U_iso_or_equiv
_atom_site_occupancy
_atom_site_adp_type
_atom_site_refinement_flags_posn
S1 S 0.8079(2) 0.33487(12) 0.56596(3) 0.0470 1.0000 Uani .
C2 C 0.5704(8) 0.4664(5) 0.55107(11) 0.0409 1.0000 Uani .
C3 C 0.4267(9) 0.4314(5) 0.51984(11) 0.0480 1.0000 Uani .
C4 C 0.2381(10) 0.5312(5) 0.50912(12) 0.0569 1.0000 Uani .
C5 C 0.1883(9) 0.6640(6) 0.52929(12) 0.0578 1.0000 Uani .
C6 C 0.3342(10) 0.6992(5) 0.56019(12) 0.0547 1.0000 Uani .
C7 C 0.5269(9) 0.6008(5) 0.57110(11) 0.0484 1.0000 Uani .
C8 C 0.6193(8) 0.2281(5) 0.59859(12) 0.0466 1.0000 Uani .
F9 F 0.4249(5) 0.1553(3) 0.58170(7) 0.0640 1.0000 Uani .
F10 F 0.5139(5) 0.3222(3) 0.62451(7) 0.0633 1.0000 Uani .
C11 C 0.7713(8) 0.1071(5) 0.62050(12) 0.0460 1.0000 Uani .
F12 F 0.9738(4) 0.1720(3) 0.63534(7) 0.0556 1.0000 Uani .
F13 F 0.8412(6) -0.0065(3) 0.59692(7) 0.0667 1.0000 Uani .
N14 N 0.6243(7) 0.0391(4) 0.65053(9) 0.0437 1.0000 Uani .
N15 N 0.4461(8) -0.0694(4) 0.64333(10) 0.0526 1.0000 Uani .
N16 N 0.3202(8) -0.0877(4) 0.67382(10) 0.0519 1.0000 Uani .
C17 C 0.4077(8) 0.0107(4) 0.70106(11) 0.0405 1.0000 Uani .
C18 C 0.6041(8) 0.0926(5) 0.68582(11) 0.0450 1.0000 Uani .
C19 C 0.2969(8) 0.0144(4) 0.73834(11) 0.0392 1.0000 Uani .
C20 C 0.3895(8) 0.1090(5) 0.76618(11) 0.0442 1.0000 Uani .
C21 C 0.2712(9) 0.1175(5) 0.80053(11) 0.0481 1.0000 Uani .
C22 C 0.0583(8) 0.0327(5) 0.80886(12) 0.0457 1.0000 Uani .
C23 C -0.0748(9) 0.0513(6) 0.84586(13) 0.0581 1.0000 Uani .
C24 C -0.0315(8) -0.0661(5) 0.78115(13) 0.0494 1.0000 Uani .
C25 C 0.0834(8) -0.0757(5) 0.74659(12) 0.0488 1.0000 Uani .
H31 H 0.4566 0.3396 0.5065 0.0583 1.0000 Uiso R
H41 H 0.1436 0.5088 0.4882 0.0680 1.0000 Uiso R
H51 H 0.0602 0.7295 0.5224 0.0688 1.0000 Uiso R
H61 H 0.3062 0.7899 0.5737 0.0656 1.0000 Uiso R
H71 H 0.6278 0.6227 0.5917 0.0576 1.0000 Uiso R
H181 H 0.7070 0.1673 0.6970 0.0543 1.0000 Uiso R
H201 H 0.5328 0.1698 0.7616 0.0526 1.0000 Uiso R
H211 H 0.3390 0.1835 0.8188 0.0586 1.0000 Uiso R
H231 H -0.2525 0.0525 0.8424 0.0874 1.0000 Uiso R
H232 H -0.0310 -0.0310 0.8624 0.0867 1.0000 Uiso R
H233 H -0.0259 0.1474 0.8568 0.0873 1.0000 Uiso R
H241 H -0.1681 -0.1272 0.7860 0.0586 1.0000 Uiso R
H251 H 0.0186 -0.1408 0.7286 0.0584 1.0000 Uiso R

loop_
_atom_site_aniso_label
_atom_site_aniso_U_11
_atom_site_aniso_U_22
_atom_site_aniso_U_33
_atom_site_aniso_U_23
_atom_site_aniso_U_13
_atom_site_aniso_U_12
S1 0.0484(5) 0.0499(5) 0.0426(5) -0.0016(5) 0.0073(5) 0.0016(5)
C2 0.046(2) 0.040(2) 0.0363(19) -0.0004(17) 0.0024(18) 0.0010(19)
C3 0.054(3) 0.047(2) 0.043(2) -0.0018(19) -0.0006(19) -0.003(2)
C4 0.066(4) 0.058(3) 0.047(2) 0.009(2) -0.006(2) -0.016(3)
C5 0.048(2) 0.060(3) 0.065(3) 0.023(2) -0.001(2) 0.001(3)
C6 0.063(3) 0.048(2) 0.053(2) 0.0055(19) 0.011(2) 0.002(2)
C7 0.059(3) 0.048(2) 0.038(2) -0.0047(19) 0.000(2) 0.001(2)
C8 0.042(2) 0.048(2) 0.050(2) -0.0039(19) 0.0029(19) 0.0024(18)
F9 0.0497(14) 0.0707(17) 0.0715(15) 0.0158(15) -0.0088(13) -0.0073(14)
F10 0.0766(18) 0.0567(14) 0.0566(14) 0.0120(13) 0.0255(12) 0.0285(15)
C11 0.039(2) 0.044(2) 0.055(2) 0.0015(19) 0.0018(19) 0.0119(19)
F12 0.0346(12) 0.0662(15) 0.0661(15) 0.0062(14) -0.0018(11) -0.0011(13)
F13 0.081(2) 0.0502(14) 0.0687(16) -0.0080(12) 0.0151(15) 0.0219(14)
N14 0.046(2) 0.0350(17) 0.051(2) 0.0037(15) -0.0015(16) -0.0021(15)
N15 0.064(3) 0.0344(18) 0.059(2) 0.0017(17) -0.0048(19) -0.0034(18)
N16 0.071(2) 0.0318(16) 0.053(2) 0.0034(15) -0.007(2) -0.0124(19)
C17 0.040(2) 0.0282(19) 0.054(2) 0.0036(17) -0.0120(18) 0.0041(17)
C18 0.043(2) 0.041(2) 0.051(2) 0.0040(19) -0.0036(19) -0.006(2)
C19 0.0340(19) 0.0301(17) 0.054(2) 0.0091(16) -0.0031(19) 0.0044(17)
C20 0.037(2) 0.038(2) 0.058(2) 0.0066(18) -0.0007(19) -0.0094(18)
C21 0.054(3) 0.045(2) 0.046(2) 0.0066(17) -0.0061(19) -0.0063(19)
C22 0.044(3) 0.040(2) 0.053(2) 0.0165(19) -0.006(2) 0.0018(19)
C23 0.058(3) 0.058(3) 0.058(3) 0.018(2) 0.002(2) -0.004(2)
C24 0.034(2) 0.040(2) 0.075(3) 0.014(2) -0.002(2) -0.0043(19)
C25 0.047(3) 0.038(2) 0.061(3) 0.001(2) -0.008(2) -0.002(2)

loop_
_atom_type_symbol
_atom_type_scat_dispersion_real
_atom_type_scat_dispersion_imag
_atom_type_scat_Cromer_Mann_a1
_atom_type_scat_Cromer_Mann_b1
_atom_type_scat_Cromer_Mann_a2
_atom_type_scat_Cromer_Mann_b2
_atom_type_scat_Cromer_Mann_a3
_atom_type_scat_Cromer_Mann_b3
_atom_type_scat_Cromer_Mann_a4
_atom_type_scat_Cromer_Mann_b4
_atom_type_scat_Cromer_Mann_c
_atom_type_scat_source
C 0.0181 0.0091 2.3100 20.8439 1.0200 10.2075 1.5886 0.5687 0.8650 51.6512 0.2156 'International Tables Vol C 4.2.6.8 and 6.1.1.4'
H 0.0000 0.0000 0.4930 10.5109 0.3229 26.1257 0.1402 3.1424 0.0408 57.7998 0.0030 'International Tables Vol C 4.2.6.8 and 6.1.1.4'
N 0.0311 0.0180 12.2126 0.0057 3.1322 9.8933 2.0125 28.9975 1.1663 0.5826 -11.5290 'International Tables Vol C 4.2.6.8 and 6.1.1.4'
F 0.0727 0.0534 3.5392 10.2825 2.6412 4.2944 1.5170 0.2615 1.0243 26.1476 0.2776 'International Tables Vol C 4.2.6.8 and 6.1.1.4'
S 0.3331 0.5567 6.9053 1.4679 5.2034 22.2151 1.4379 0.2536 1.5863 56.1720 0.8669 'International Tables Vol C 4.2.6.8 and 6.1.1.4'

loop_
_geom_angle_atom_site_label_1
_geom_angle_atom_site_label_2
_geom_angle_atom_site_label_3
_geom_angle
_geom_angle_publ_flag
C2 S1 C8 97.5(2) yes
S1 C2 C3 119.3(3) yes
S1 C2 C7 120.1(3) yes
C3 C2 C7 120.6(4) yes
C2 C3 C4 119.1(4) yes
C2 C3 H31 120.1 no
C4 C3 H31 120.8 no
C3 C4 C5 121.1(4) yes
C3 C4 H41 119.3 no
C5 C4 H41 119.6 no
C4 C5 C6 119.5(5) yes
C4 C5 H51 120.9 no
C6 C5 H51 119.5 no
C5 C6 C7 120.1(4) yes
C5 C6 H61 120.6 no
C7 C6 H61 119.3 no
C6 C7 C2 119.6(4) yes
C6 C7 H71 121.4 no
C2 C7 H71 119.0 no
S1 C8 F9 112.1(3) yes
S1 C8 F10 111.3(3) yes
F9 C8 F10 105.8(3) yes
S1 C8 C11 113.0(3) yes
F9 C8 C11 108.0(4) yes
F10 C8 C11 106.2(3) yes
C8 C11 F12 109.9(3) yes
C8 C11 F13 108.9(3) yes
F12 C11 F13 109.7(3) yes
C8 C11 N14 111.9(3) yes
F12 C11 N14 108.1(3) yes
F13 C11 N14 108.3(3) yes
C11 N14 N15 121.0(3) yes
C11 N14 C18 126.5(3) yes
N15 N14 C18 111.1(3) yes
N14 N15 N16 106.6(3) yes
N15 N16 C17 110.4(3) yes
N16 C17 C18 107.2(4) yes
N16 C17 C19 121.7(4) yes
C18 C17 C19 131.1(4) yes
C17 C18 N14 104.7(4) yes
C17 C18 H181 129.1 no
N14 C18 H181 126.2 no
C17 C19 C20 122.0(4) yes
C17 C19 C25 120.3(4) yes
C20 C19 C25 117.7(4) yes
C19 C20 C21 120.8(4) yes
C19 C20 H201 119.6 no
C21 C20 H201 119.6 no
C20 C21 C22 122.3(4) yes
C20 C21 H211 118.5 no
C22 C21 H211 119.1 no
C21 C22 C23 121.0(4) yes
C21 C22 C24 117.0(4) yes
C23 C22 C24 122.0(4) yes
C22 C23 H231 110.6 no
C22 C23 H232 110.4 no
H231 C23 H232 109.3 no
C22 C23 H233 109.0 no
H231 C23 H233 108.2 no
H232 C23 H233 109.3 no
C22 C24 C25 121.5(4) yes
C22 C24 H241 119.4 no
C25 C24 H241 119.0 no
C19 C25 C24 120.6(4) yes
C19 C25 H251 119.5 no
C24 C25 H251 119.8 no

loop_
_geom_bond_atom_site_label_1
_geom_bond_atom_site_label_2
_geom_bond_distance
_geom_bond_publ_flag
S1 C2 1.779(4) yes
S1 C8 1.794(4) yes
C2 C3 1.385(6) yes
C2 C7 1.387(6) yes
C3 C4 1.376(7) yes
C3 H31 0.941 no
C4 C5 1.384(7) yes
C4 H41 0.921 no
C5 C6 1.383(7) yes
C5 H51 0.919 no
C6 C7 1.387(7) yes
C6 H61 0.934 no
C7 H71 0.929 no
C8 F9 1.351(5) yes
C8 F10 1.355(5) yes
C8 C11 1.537(6) yes
C11 F12 1.323(5) yes
C11 F13 1.348(5) yes
C11 N14 1.452(5) yes
N14 N15 1.357(5) yes
N14 C18 1.349(5) yes
N15 N16 1.288(5) yes
N16 C17 1.375(5) yes
C17 C18 1.373(6) yes
C17 C19 1.457(6) yes
C18 H181 0.936 no
C19 C20 1.380(6) yes
C19 C25 1.406(6) yes
C20 C21 1.381(6) yes
C20 H201 0.939 no
C21 C22 1.379(6) yes
C21 H211 0.939 no
C22 C23 1.508(6) yes
C22 C24 1.393(6) yes
C23 H231 0.950 no
C23 H232 0.955 no
C23 H233 0.957 no
C24 C25 1.380(6) yes
C24 H241 0.913 no
C25 H251 0.922 no
